data_1560215
loop_
_publ_author_name
'Yanagi, Tomoyuki'
'Tanaka, Takayuki'
'Yorimitsu, Hideki'

_publ_section_title
;
 Asymmetric systematic synthesis, structures, and (chir)optical properties
 of a series of dihetero[8]helicenes
;
_journal_issue 8
_journal_name_full 'Chemical Science'
_journal_page_first 2784
_journal_page_last 2793
_journal_paper_doi 10.1039/D1SC00044F
_journal_volume 12
_journal_year 2021
_chemical_absolute_configuration ad
_chemical_formula_moiety 'C56 H32, C H2 Cl2'
_chemical_formula_sum 'C57 H34 Cl2'
_chemical_formula_weight 789.74
_space_group_crystal_system orthorhombic
_space_group_IT_number 19
_space_group_name_Hall 'P 2ac 2ab'
_space_group_name_H-M_alt 'P 21 21 21'
_atom_sites_solution_hydrogens geom
_audit_creation_method SHELXL-2014/7
_audit_update_record
;
2020-12-01 deposited with the CCDC.	2021-01-29 downloaded from the CCDC.
;
_cell_angle_alpha 90
_cell_angle_beta 90
_cell_angle_gamma 90
_cell_formula_units_Z 4
_cell_length_a 8.57192(4)
_cell_length_b 20.53361(10)
_cell_length_c 22.43166(11)
_cell_measurement_reflns_used 42861
_cell_measurement_temperature 93(2)
_cell_measurement_theta_max 72.7300
_cell_measurement_theta_min 2.1650
_cell_volume 3948.25(3)
_computing_structure_refinement 'SHELXL-2014/7 (Sheldrick, 2014)'
_diffrn_ambient_temperature 93(2)
_diffrn_detector_area_resol_mean 5.8140
_diffrn_measured_fraction_theta_full 1.000
_diffrn_measured_fraction_theta_max 0.996
_diffrn_measurement_device_type 'Rigaku XtaLAB P200'
_diffrn_measurement_method \w
_diffrn_radiation_type CuK\a
_diffrn_radiation_wavelength 1.54184
_diffrn_reflns_av_R_equivalents 0.0418
_diffrn_reflns_av_unetI/netI 0.0206
_diffrn_reflns_Laue_measured_fraction_full 1.000
_diffrn_reflns_Laue_measured_fraction_max 0.996
_diffrn_reflns_limit_h_max 10
_diffrn_reflns_limit_h_min -10
_diffrn_reflns_limit_k_max 24
_diffrn_reflns_limit_k_min -25
_diffrn_reflns_limit_l_max 27
_diffrn_reflns_limit_l_min -27
_diffrn_reflns_number 54189
_diffrn_reflns_point_group_measured_fraction_full 0.999
_diffrn_reflns_point_group_measured_fraction_max 0.992
_diffrn_reflns_theta_full 67.684
_diffrn_reflns_theta_max 72.920
_diffrn_reflns_theta_min 2.918
_exptl_absorpt_coefficient_mu 1.786
_exptl_absorpt_correction_T_max 1.00000
_exptl_absorpt_correction_T_min 0.56640
_exptl_absorpt_correction_type multi-scan
_exptl_absorpt_process_details
;
CrysAlisPro 1.171.40.67a (Rigaku Oxford Diffraction, 2019)
Empirical absorption correction using spherical harmonics,
 implemented in SCALE3 ABSPACK scaling algorithm.
;
_exptl_crystal_colour Yellow
_exptl_crystal_density_diffrn 1.329
_exptl_crystal_description Prism
_exptl_crystal_F_000 1640
_exptl_crystal_size_max 0.350
_exptl_crystal_size_mid 0.170
_exptl_crystal_size_min 0.100
_refine_diff_density_max 0.482
_refine_diff_density_min -0.701
_refine_diff_density_rms 0.048
_refine_ls_abs_structure_details
;
 Flack x determined using 3267 quotients [(I+)-(I-)]/[(I+)+(I-)]
 (Parsons, Flack and Wagner, Acta Cryst. B69 (2013) 249-259).
;
_refine_ls_abs_structure_Flack 0.001(4)
_refine_ls_extinction_method none
_refine_ls_goodness_of_fit_ref 1.030
_refine_ls_hydrogen_treatment constr
_refine_ls_matrix_type full
_refine_ls_number_parameters 532
_refine_ls_number_reflns 7819
_refine_ls_number_restraints 12
_refine_ls_restrained_S_all 1.030
_refine_ls_R_factor_all 0.0373
_refine_ls_R_factor_gt 0.0366
_refine_ls_shift/su_max 0.001
_refine_ls_shift/su_mean 0.000
_refine_ls_structure_factor_coef Fsqd
_refine_ls_weighting_details 'w=1/[\s^2^(Fo^2^)+(0.0589P)^2^+1.8688P] where P=(Fo^2^+2Fc^2^)/3'
_refine_ls_weighting_scheme calc
_refine_ls_wR_factor_gt 0.0999
_refine_ls_wR_factor_ref 0.1004
_reflns_Friedel_coverage 0.775
_reflns_Friedel_fraction_full 0.999
_reflns_Friedel_fraction_max 0.988
_reflns_number_gt 7638
_reflns_number_total 7819
_reflns_threshold_expression 'I > 2\s(I)'
_cod_data_source_file d1sc00044f2.cif
_cod_data_source_block 201029yanagi
_cod_depositor_comments 'Adding full bibliography for 1560212--1560217.cif.'
_cod_database_code 1560215
_shelx_shelxl_version_number 2014/7
_shelx_space_group_comment
;
The symmetry employed for this shelxl refinement is uniquely defined
by the following loop, which should always be used as a source of
symmetry information in preference to the above space-group names.
They are only intended as comments.
;
_shelx_estimated_absorpt_t_min 0.574
_shelx_estimated_absorpt_t_max 0.842

loop_
_space_group_symop_operation_xyz
'x, y, z'
'-x+1/2, -y, z+1/2'
'x+1/2, -y+1/2, -z'
'-x, y+1/2, -z+1/2'

loop_
_atom_site_label
_atom_site_type_symbol
_atom_site_fract_x
_atom_site_fract_y
_atom_site_fract_z
_atom_site_U_iso_or_equiv
_atom_site_adp_type
_atom_site_occupancy
_atom_site_site_symmetry_order
_atom_site_calc_flag
_atom_site_refinement_flags_posn
_atom_site_refinement_flags_adp
_atom_site_refinement_flags_occupancy
_atom_site_disorder_assembly
_atom_site_disorder_group
C1 C 0.0520(3) 0.18758(12) 0.71184(10) 0.0174(5) Uani 1 1 d . . . . .
C2 C -0.0461(3) 0.22986(13) 0.67900(11) 0.0192(5) Uani 1 1 d . . . . .
H1 H -0.0339 0.2756 0.6833 0.023 Uiso 1 1 calc R U . . .
C3 C -0.1587(3) 0.20620(13) 0.64107(11) 0.0229(5) Uani 1 1 d . . . . .
H2 H -0.2233 0.2356 0.6196 0.027 Uiso 1 1 calc R U . . .
C4 C -0.1783(3) 0.13862(14) 0.63398(11) 0.0245(5) Uani 1 1 d . . . . .
H3 H -0.2522 0.1224 0.6061 0.029 Uiso 1 1 calc R U . . .
C5 C -0.0912(3) 0.09621(14) 0.66718(11) 0.0230(5) Uani 1 1 d . . . . .
H4 H -0.1069 0.0507 0.6626 0.028 Uiso 1 1 calc R U . . .
C6 C 0.0225(3) 0.11898(13) 0.70833(11) 0.0201(5) Uani 1 1 d . . . . .
C7 C 0.0981(3) 0.07566(12) 0.74870(11) 0.0211(5) Uani 1 1 d . . . . .
H5 H 0.0827 0.0300 0.7448 0.025 Uiso 1 1 calc R U . . .
C8 C 0.1928(3) 0.09906(12) 0.79299(11) 0.0208(5) Uani 1 1 d . . . . .
H6 H 0.2346 0.0704 0.8222 0.025 Uiso 1 1 calc R U . . .
C9 C 0.2274(3) 0.16597(12) 0.79469(11) 0.0182(5) Uani 1 1 d . . . . .
C10 C 0.1711(3) 0.20886(11) 0.75180(10) 0.0167(5) Uani 1 1 d . . . . .
C11 C 0.2485(3) 0.27281(12) 0.76114(10) 0.0171(5) Uani 1 1 d . . . . .
C12 C 0.3245(3) 0.26980(12) 0.81606(10) 0.0183(5) Uani 1 1 d . . . . .
C13 C 0.3908(3) 0.32507(12) 0.84293(11) 0.0209(5) Uani 1 1 d . . . . .
H7 H 0.4443 0.3215 0.8799 0.025 Uiso 1 1 calc R U . . .
C14 C 0.3772(3) 0.38404(13) 0.81500(11) 0.0216(5) Uani 1 1 d . . . . .
H8 H 0.4134 0.4222 0.8345 0.026 Uiso 1 1 calc R U . . .
C15 C 0.3097(3) 0.38907(12) 0.75710(11) 0.0206(5) Uani 1 1 d . . . . .
C16 C 0.2595(3) 0.33128(12) 0.72636(11) 0.0180(5) Uani 1 1 d . . . . .
C17 C 0.2223(3) 0.33936(12) 0.66433(11) 0.0171(5) Uani 1 1 d . . . . .
C18 C 0.1894(3) 0.40162(12) 0.64296(11) 0.0191(5) Uani 1 1 d . . . . .
C19 C 0.2218(3) 0.45816(12) 0.67556(11) 0.0221(5) Uani 1 1 d . . . . .
H9 H 0.1966 0.4999 0.6601 0.027 Uiso 1 1 calc R U . . .
C20 C 0.2913(3) 0.45166(12) 0.73074(11) 0.0225(5) Uani 1 1 d . . . . .
H10 H 0.3271 0.4892 0.7513 0.027 Uiso 1 1 calc R U . . .
C21 C 0.2562(3) 0.22816(12) 0.60523(10) 0.0164(5) Uani 1 1 d . . . . .
C22 C 0.3643(3) 0.19579(12) 0.64316(11) 0.0186(5) Uani 1 1 d . . . . .
H11 H 0.4119 0.2190 0.6750 0.022 Uiso 1 1 calc R U . . .
C23 C 0.4007(3) 0.13127(12) 0.63429(11) 0.0196(5) Uani 1 1 d . . . . .
H12 H 0.4714 0.1101 0.6605 0.024 Uiso 1 1 calc R U . . .
C24 C 0.3338(3) 0.09639(12) 0.58658(11) 0.0208(5) Uani 1 1 d . . . . .
H13 H 0.3556 0.0513 0.5819 0.025 Uiso 1 1 calc R U . . .
C25 C 0.2373(3) 0.12741(12) 0.54697(11) 0.0204(5) Uani 1 1 d . . . . .
H14 H 0.1953 0.1038 0.5143 0.024 Uiso 1 1 calc R U . . .
C26 C 0.1991(3) 0.19419(12) 0.55398(11) 0.0180(5) Uani 1 1 d . . . . .
C27 C 0.1098(3) 0.22819(13) 0.51053(11) 0.0208(5) Uani 1 1 d . . . . .
H15 H 0.0694 0.2051 0.4772 0.025 Uiso 1 1 calc R U . . .
C28 C 0.0810(3) 0.29354(13) 0.51567(11) 0.0193(5) Uani 1 1 d . . . . .
H16 H 0.0291 0.3165 0.4847 0.023 Uiso 1 1 calc R U . . .
C29 C 0.1296(3) 0.32599(12) 0.56770(11) 0.0181(5) Uani 1 1 d . . . . .
C30 C 0.2050(3) 0.29353(12) 0.61378(11) 0.0173(5) Uani 1 1 d . . . . .
C31 C 0.3258(3) 0.20100(12) 0.84036(10) 0.0181(5) Uani 1 1 d . . . . .
C32 C 0.2648(3) 0.19554(11) 0.90433(11) 0.0173(5) Uani 1 1 d . . . . .
C33 C 0.1180(3) 0.21013(12) 0.92601(12) 0.0213(5) Uani 1 1 d . . . . .
H17 H 0.0384 0.2256 0.9002 0.026 Uiso 1 1 calc R U . . .
C34 C 0.0893(3) 0.20157(13) 0.98686(12) 0.0236(5) Uani 1 1 d . . . . .
H18 H -0.0117 0.2102 1.0024 0.028 Uiso 1 1 calc R U . . .
C35 C 0.2075(3) 0.18053(12) 1.02494(11) 0.0227(5) Uani 1 1 d . . . . .
H19 H 0.1868 0.1762 1.0664 0.027 Uiso 1 1 calc R U . . .
C36 C 0.3556(3) 0.16566(12) 1.00316(11) 0.0207(5) Uani 1 1 d . . . . .
H20 H 0.4357 0.1508 1.0291 0.025 Uiso 1 1 calc R U . . .
C37 C 0.3832(3) 0.17309(11) 0.94241(11) 0.0173(5) Uani 1 1 d . . . . .
C38 C 0.5235(3) 0.16094(12) 0.90712(11) 0.0179(5) Uani 1 1 d . . . . .
C39 C 0.6697(3) 0.13767(12) 0.92424(12) 0.0216(5) Uani 1 1 d . . . . .
H21 H 0.6914 0.1280 0.9648 0.026 Uiso 1 1 calc R U . . .
C40 C 0.7828(3) 0.12900(13) 0.88050(13) 0.0256(6) Uani 1 1 d . . . . .
H22 H 0.8831 0.1132 0.8913 0.031 Uiso 1 1 calc R U . . .
C41 C 0.7506(3) 0.14328(14) 0.82120(13) 0.0277(6) Uani 1 1 d . . . . .
H23 H 0.8292 0.1368 0.7919 0.033 Uiso 1 1 calc R U . . .
C42 C 0.6050(3) 0.16700(13) 0.80388(12) 0.0243(5) Uani 1 1 d . . . . .
H24 H 0.5838 0.1770 0.7633 0.029 Uiso 1 1 calc R U . . .
C43 C 0.4919(3) 0.17563(12) 0.84747(11) 0.0185(5) Uani 1 1 d . . . . .
C44 C 0.1135(3) 0.39805(12) 0.58192(11) 0.0184(5) Uani 1 1 d . . . . .
C45 C 0.1840(3) 0.44294(12) 0.53509(11) 0.0190(5) Uani 1 1 d . . . . .
C46 C 0.3325(3) 0.44103(12) 0.51127(11) 0.0219(5) Uani 1 1 d . . . . .
H25 H 0.4055 0.4091 0.5240 0.026 Uiso 1 1 calc R U . . .
C47 C 0.3731(3) 0.48698(13) 0.46813(12) 0.0248(5) Uani 1 1 d . . . . .
H26 H 0.4750 0.4867 0.4515 0.030 Uiso 1 1 calc R U . . .
C48 C 0.2651(3) 0.53331(13) 0.44925(12) 0.0253(6) Uani 1 1 d . . . . .
H27 H 0.2941 0.5639 0.4195 0.030 Uiso 1 1 calc R U . . .
C49 C 0.1155(3) 0.53547(12) 0.47323(12) 0.0238(5) Uani 1 1 d . . . . .
H28 H 0.0423 0.5672 0.4602 0.029 Uiso 1 1 calc R U . . .
C50 C 0.0755(3) 0.48996(12) 0.51685(11) 0.0204(5) Uani 1 1 d . . . . .
C51 C -0.0707(3) 0.47943(12) 0.54946(11) 0.0207(5) Uani 1 1 d . . . . .
C52 C -0.2114(3) 0.51327(13) 0.54845(12) 0.0241(5) Uani 1 1 d . . . . .
H29 H -0.2236 0.5506 0.5238 0.029 Uiso 1 1 calc R U . . .
C53 C -0.3335(3) 0.49183(13) 0.58391(13) 0.0263(6) Uani 1 1 d . . . . .
H30 H -0.4293 0.5151 0.5840 0.032 Uiso 1 1 calc R U . . .
C54 C -0.3175(3) 0.43632(13) 0.61952(12) 0.0257(5) Uani 1 1 d . . . . .
H31 H -0.4030 0.4217 0.6429 0.031 Uiso 1 1 calc R U . . .
C55 C -0.1767(3) 0.40228(13) 0.62091(11) 0.0237(5) Uani 1 1 d . . . . .
H32 H -0.1650 0.3647 0.6453 0.028 Uiso 1 1 calc R U . . .
C56 C -0.0540(3) 0.42450(12) 0.58590(11) 0.0192(5) Uani 1 1 d . . . . .
Cl1 Cl 0.84055(14) 0.43955(4) 0.85756(4) 0.0533(3) Uani 1 1 d . U . . .
Cl2 Cl 0.82167(12) 0.30824(4) 0.80912(4) 0.0519(2) Uani 1 1 d . U . . .
C58 C 0.9317(11) 0.3783(4) 0.8111(4) 0.049(3) Uiso 0.512(16) 1 d . . P A 1
H33 H 0.9439 0.3955 0.7701 0.059 Uiso 0.512(16) 1 calc R U P A 1
H34 H 1.0368 0.3682 0.8269 0.059 Uiso 0.512(16) 1 calc R U P A 1
C59 C 0.8560(11) 0.3918(4) 0.7926(4) 0.045(3) Uiso 0.488(16) 1 d . . P A 2
H35 H 0.9615 0.3969 0.7753 0.054 Uiso 0.488(16) 1 calc R U P A 2
H36 H 0.7791 0.4069 0.7627 0.054 Uiso 0.488(16) 1 calc R U P A 2

loop_
_atom_site_aniso_label
_atom_site_aniso_U_11
_atom_site_aniso_U_22
_atom_site_aniso_U_33
_atom_site_aniso_U_23
_atom_site_aniso_U_13
_atom_site_aniso_U_12
C1 0.0191(11) 0.0206(12) 0.0126(10) -0.0007(9) 0.0032(9) 0.0012(9)
C2 0.0177(11) 0.0227(12) 0.0173(11) -0.0011(10) 0.0024(9) 0.0026(10)
C3 0.0185(11) 0.0295(13) 0.0207(12) -0.0005(10) 0.0006(10) 0.0024(10)
C4 0.0198(12) 0.0332(14) 0.0205(12) -0.0059(10) -0.0004(10) -0.0024(11)
C5 0.0226(12) 0.0254(13) 0.0211(12) -0.0048(10) 0.0039(10) -0.0040(10)
C6 0.0210(12) 0.0225(12) 0.0167(11) -0.0028(9) 0.0038(10) -0.0013(10)
C7 0.0248(12) 0.0182(12) 0.0204(12) -0.0021(9) 0.0030(10) 0.0004(10)
C8 0.0248(12) 0.0198(11) 0.0179(11) 0.0010(9) 0.0017(10) 0.0025(10)
C9 0.0189(11) 0.0203(11) 0.0155(11) -0.0011(9) 0.0008(9) 0.0021(9)
C10 0.0183(10) 0.0178(11) 0.0140(10) -0.0014(9) 0.0027(9) 0.0016(9)
C11 0.0171(10) 0.0191(11) 0.0150(11) -0.0022(9) -0.0008(9) 0.0028(9)
C12 0.0201(11) 0.0194(11) 0.0152(11) 0.0009(9) -0.0010(9) 0.0020(10)
C13 0.0229(12) 0.0240(12) 0.0158(11) -0.0028(10) -0.0040(9) 0.0007(10)
C14 0.0270(13) 0.0204(12) 0.0174(11) -0.0035(9) -0.0035(10) -0.0020(10)
C15 0.0224(12) 0.0205(12) 0.0188(12) -0.0016(9) -0.0014(10) 0.0007(10)
C16 0.0186(11) 0.0179(11) 0.0175(11) -0.0009(9) -0.0001(9) 0.0025(9)
C17 0.0172(11) 0.0174(11) 0.0167(11) -0.0004(9) -0.0001(9) 0.0010(9)
C18 0.0213(11) 0.0193(11) 0.0169(11) 0.0003(9) 0.0002(10) 0.0014(10)
C19 0.0285(13) 0.0168(11) 0.0211(12) 0.0013(9) -0.0027(10) 0.0023(10)
C20 0.0302(14) 0.0177(11) 0.0197(12) -0.0035(10) -0.0008(10) -0.0003(10)
C21 0.0162(10) 0.0177(11) 0.0152(11) 0.0008(9) 0.0030(9) -0.0003(9)
C22 0.0184(11) 0.0215(12) 0.0159(11) 0.0005(9) 0.0009(9) 0.0005(9)
C23 0.0202(11) 0.0201(12) 0.0187(12) 0.0025(9) 0.0026(9) 0.0035(10)
C24 0.0225(12) 0.0159(11) 0.0240(12) -0.0003(9) 0.0051(10) 0.0023(10)
C25 0.0225(12) 0.0194(12) 0.0192(12) -0.0026(9) 0.0041(10) -0.0025(10)
C26 0.0175(11) 0.0183(11) 0.0181(11) -0.0001(9) 0.0029(9) -0.0017(9)
C27 0.0204(11) 0.0240(12) 0.0178(11) -0.0009(10) -0.0013(10) -0.0017(10)
C28 0.0193(11) 0.0230(12) 0.0155(11) 0.0012(9) -0.0017(9) 0.0011(9)
C29 0.0181(11) 0.0187(11) 0.0175(11) 0.0014(9) 0.0002(9) 0.0005(9)
C30 0.0178(11) 0.0189(12) 0.0152(11) 0.0012(9) 0.0002(9) -0.0001(9)
C31 0.0206(11) 0.0188(11) 0.0147(11) -0.0005(9) -0.0010(9) 0.0013(9)
C32 0.0212(11) 0.0151(10) 0.0155(11) -0.0004(9) 0.0006(9) 0.0000(9)
C33 0.0212(11) 0.0195(12) 0.0231(12) -0.0019(10) 0.0002(10) 0.0014(10)
C34 0.0263(13) 0.0202(12) 0.0242(13) -0.0016(10) 0.0078(10) 0.0021(10)
C35 0.0316(14) 0.0208(12) 0.0157(11) -0.0026(9) 0.0045(10) -0.0028(10)
C36 0.0257(12) 0.0211(12) 0.0154(11) 0.0012(9) -0.0020(9) -0.0047(10)
C37 0.0196(11) 0.0143(11) 0.0180(11) -0.0002(9) -0.0005(9) -0.0025(9)
C38 0.0205(12) 0.0155(11) 0.0176(11) 0.0008(9) -0.0015(9) -0.0011(9)
C39 0.0210(12) 0.0196(11) 0.0241(12) 0.0024(10) -0.0037(10) -0.0008(10)
C40 0.0182(12) 0.0203(12) 0.0382(15) 0.0012(11) 0.0011(11) 0.0018(10)
C41 0.0237(13) 0.0263(13) 0.0331(15) -0.0003(11) 0.0095(11) 0.0014(11)
C42 0.0271(13) 0.0264(13) 0.0194(12) 0.0001(10) 0.0046(10) 0.0015(11)
C43 0.0205(11) 0.0164(11) 0.0186(11) 0.0011(9) 0.0002(9) 0.0007(9)
C44 0.0194(11) 0.0189(12) 0.0170(11) 0.0008(9) -0.0017(9) 0.0017(9)
C45 0.0254(12) 0.0157(11) 0.0160(11) -0.0016(9) -0.0056(10) -0.0008(10)
C46 0.0256(12) 0.0206(12) 0.0195(12) -0.0004(9) -0.0024(10) 0.0020(10)
C47 0.0304(14) 0.0252(13) 0.0189(12) -0.0015(10) -0.0012(10) -0.0023(11)
C48 0.0375(15) 0.0200(12) 0.0183(12) 0.0016(10) -0.0053(11) -0.0063(11)
C49 0.0339(14) 0.0170(11) 0.0206(12) 0.0005(10) -0.0108(11) 0.0002(11)
C50 0.0274(13) 0.0158(11) 0.0179(11) -0.0036(9) -0.0071(10) 0.0010(10)
C51 0.0262(13) 0.0161(12) 0.0197(12) -0.0029(10) -0.0076(10) 0.0020(9)
C52 0.0280(14) 0.0180(11) 0.0262(13) -0.0049(10) -0.0097(11) 0.0043(10)
C53 0.0232(12) 0.0242(13) 0.0315(14) -0.0085(11) -0.0075(11) 0.0068(11)
C54 0.0233(13) 0.0272(13) 0.0267(13) -0.0057(10) -0.0026(11) 0.0029(11)
C55 0.0251(12) 0.0239(12) 0.0221(12) -0.0007(10) -0.0011(10) 0.0046(11)
C56 0.0217(12) 0.0181(12) 0.0178(12) -0.0047(9) -0.0046(10) 0.0028(9)
Cl1 0.0917(7) 0.0342(4) 0.0340(4) -0.0033(3) 0.0037(4) -0.0187(5)
Cl2 0.0618(5) 0.0387(4) 0.0552(5) -0.0144(4) 0.0223(4) -0.0056(4)

loop_
_atom_type_symbol
_atom_type_description
_atom_type_scat_dispersion_real
_atom_type_scat_dispersion_imag
_atom_type_scat_source
C C 0.0181 0.0091 'International Tables Vol C Tables 4.2.6.8 and 6.1.1.4'
H H 0.0000 0.0000 'International Tables Vol C Tables 4.2.6.8 and 6.1.1.4'
Cl Cl 0.3639 0.7018 'International Tables Vol C Tables 4.2.6.8 and 6.1.1.4'

loop_
_geom_angle_atom_site_label_1
_geom_angle_atom_site_label_2
_geom_angle_atom_site_label_3
_geom_angle
_geom_angle_site_symmetry_1
_geom_angle_site_symmetry_3
_geom_angle_publ_flag
C2 C1 C10 124.3(2) . . ?
C2 C1 C6 118.0(2) . . ?
C10 C1 C6 117.5(2) . . ?
C3 C2 C1 121.5(2) . . ?
C3 C2 H1 119.3 . . ?
C1 C2 H1 119.3 . . ?
C2 C3 C4 120.2(2) . . ?
C2 C3 H2 119.9 . . ?
C4 C3 H2 119.9 . . ?
C5 C4 C3 120.1(2) . . ?
C5 C4 H3 120.0 . . ?
C3 C4 H3 120.0 . . ?
C4 C5 C6 121.2(3) . . ?
C4 C5 H4 119.4 . . ?
C6 C5 H4 119.4 . . ?
C5 C6 C7 121.3(2) . . ?
C5 C6 C1 118.7(2) . . ?
C7 C6 C1 119.9(2) . . ?
C8 C7 C6 120.8(2) . . ?
C8 C7 H5 119.6 . . ?
C6 C7 H5 119.6 . . ?
C7 C8 C9 119.2(2) . . ?
C7 C8 H6 120.4 . . ?
C9 C8 H6 120.4 . . ?
C10 C9 C8 121.8(2) . . ?
C10 C9 C31 111.2(2) . . ?
C8 C9 C31 127.0(2) . . ?
C9 C10 C1 119.3(2) . . ?
C9 C10 C11 107.9(2) . . ?
C1 C10 C11 132.7(2) . . ?
C12 C11 C16 119.1(2) . . ?
C12 C11 C10 107.1(2) . . ?
C16 C11 C10 133.8(2) . . ?
C11 C12 C13 122.1(2) . . ?
C11 C12 C31 111.3(2) . . ?
C13 C12 C31 126.6(2) . . ?
C14 C13 C12 118.9(2) . . ?
C14 C13 H7 120.5 . . ?
C12 C13 H7 120.5 . . ?
C13 C14 C15 121.1(2) . . ?
C13 C14 H8 119.5 . . ?
C15 C14 H8 119.5 . . ?
C20 C15 C14 119.3(2) . . ?
C20 C15 C16 120.8(2) . . ?
C14 C15 C16 119.9(2) . . ?
C11 C16 C17 127.5(2) . . ?
C11 C16 C15 116.7(2) . . ?
C17 C16 C15 115.8(2) . . ?
C18 C17 C16 118.9(2) . . ?
C18 C17 C30 107.4(2) . . ?
C16 C17 C30 133.6(2) . . ?
C17 C18 C19 122.7(2) . . ?
C17 C18 C44 110.6(2) . . ?
C19 C18 C44 126.6(2) . . ?
C20 C19 C18 118.3(2) . . ?
C20 C19 H9 120.9 . . ?
C18 C19 H9 120.9 . . ?
C19 C20 C15 120.5(2) . . ?
C19 C20 H10 119.7 . . ?
C15 C20 H10 119.7 . . ?
C22 C21 C30 124.0(2) . . ?
C22 C21 C26 118.4(2) . . ?
C30 C21 C26 117.5(2) . . ?
C23 C22 C21 120.7(2) . . ?
C23 C22 H11 119.6 . . ?
C21 C22 H11 119.6 . . ?
C22 C23 C24 120.5(2) . . ?
C22 C23 H12 119.8 . . ?
C24 C23 H12 119.8 . . ?
C25 C24 C23 120.1(2) . . ?
C25 C24 H13 120.0 . . ?
C23 C24 H13 120.0 . . ?
C24 C25 C26 121.1(2) . . ?
C24 C25 H14 119.4 . . ?
C26 C25 H14 119.4 . . ?
C25 C26 C27 121.5(2) . . ?
C25 C26 C21 118.8(2) . . ?
C27 C26 C21 119.7(2) . . ?
C28 C27 C26 121.4(2) . . ?
C28 C27 H15 119.3 . . ?
C26 C27 H15 119.3 . . ?
C27 C28 C29 118.7(2) . . ?
C27 C28 H16 120.6 . . ?
C29 C28 H16 120.6 . . ?
C30 C29 C28 121.8(2) . . ?
C30 C29 C44 110.7(2) . . ?
C28 C29 C44 127.5(2) . . ?
C29 C30 C21 119.7(2) . . ?
C29 C30 C17 108.1(2) . . ?
C21 C30 C17 132.1(2) . . ?
C9 C31 C12 101.31(19) . . ?
C9 C31 C43 115.5(2) . . ?
C12 C31 C43 111.3(2) . . ?
C9 C31 C32 114.2(2) . . ?
C12 C31 C32 113.77(19) . . ?
C43 C31 C32 101.28(19) . . ?
C33 C32 C37 121.0(2) . . ?
C33 C32 C31 128.6(2) . . ?
C37 C32 C31 110.3(2) . . ?
C32 C33 C34 118.4(2) . . ?
C32 C33 H17 120.8 . . ?
C34 C33 H17 120.8 . . ?
C35 C34 C33 120.6(2) . . ?
C35 C34 H18 119.7 . . ?
C33 C34 H18 119.7 . . ?
C34 C35 C36 121.0(2) . . ?
C34 C35 H19 119.5 . . ?
C36 C35 H19 119.5 . . ?
C37 C36 C35 118.3(2) . . ?
C37 C36 H20 120.9 . . ?
C35 C36 H20 120.9 . . ?
C36 C37 C32 120.6(2) . . ?
C36 C37 C38 130.7(2) . . ?
C32 C37 C38 108.7(2) . . ?
C39 C38 C43 120.7(2) . . ?
C39 C38 C37 130.4(2) . . ?
C43 C38 C37 108.8(2) . . ?
C40 C39 C38 118.4(2) . . ?
C40 C39 H21 120.8 . . ?
C38 C39 H21 120.8 . . ?
C41 C40 C39 120.6(2) . . ?
C41 C40 H22 119.7 . . ?
C39 C40 H22 119.7 . . ?
C40 C41 C42 121.2(3) . . ?
C40 C41 H23 119.4 . . ?
C42 C41 H23 119.4 . . ?
C43 C42 C41 118.2(2) . . ?
C43 C42 H24 120.9 . . ?
C41 C42 H24 120.9 . . ?
C42 C43 C38 120.8(2) . . ?
C42 C43 C31 128.5(2) . . ?
C38 C43 C31 110.8(2) . . ?
C18 C44 C29 101.39(19) . . ?
C18 C44 C45 115.0(2) . . ?
C29 C44 C45 114.1(2) . . ?
C18 C44 C56 109.3(2) . . ?
C29 C44 C56 116.1(2) . . ?
C45 C44 C56 101.3(2) . . ?
C46 C45 C50 121.2(2) . . ?
C46 C45 C44 128.0(2) . . ?
C50 C45 C44 110.8(2) . . ?
C45 C46 C47 118.6(2) . . ?
C45 C46 H25 120.7 . . ?
C47 C46 H25 120.7 . . ?
C48 C47 C46 120.5(3) . . ?
C48 C47 H26 119.8 . . ?
C46 C47 H26 119.8 . . ?
C49 C48 C47 121.1(3) . . ?
C49 C48 H27 119.4 . . ?
C47 C48 H27 119.4 . . ?
C48 C49 C50 118.4(2) . . ?
C48 C49 H28 120.8 . . ?
C50 C49 H28 120.8 . . ?
C49 C50 C45 120.2(2) . . ?
C49 C50 C51 131.1(2) . . ?
C45 C50 C51 108.6(2) . . ?
C52 C51 C56 120.0(2) . . ?
C52 C51 C50 131.2(2) . . ?
C56 C51 C50 108.8(2) . . ?
C53 C52 C51 119.1(2) . . ?
C53 C52 H29 120.5 . . ?
C51 C52 H29 120.5 . . ?
C52 C53 C54 120.8(2) . . ?
C52 C53 H30 119.6 . . ?
C54 C53 H30 119.6 . . ?
C55 C54 C53 120.4(3) . . ?
C55 C54 H31 119.8 . . ?
C53 C54 H31 119.8 . . ?
C56 C55 C54 118.5(2) . . ?
C56 C55 H32 120.7 . . ?
C54 C55 H32 120.7 . . ?
C55 C56 C51 121.1(2) . . ?
C55 C56 C44 128.6(2) . . ?
C51 C56 C44 110.2(2) . . ?
Cl2 C58 Cl1 111.1(4) . . ?
Cl2 C58 H33 109.4 . . ?
Cl1 C58 H33 109.4 . . ?
Cl2 C58 H34 109.4 . . ?
Cl1 C58 H34 109.4 . . ?
H33 C58 H34 108.0 . . ?
Cl1 C59 Cl2 110.6(4) . . ?
Cl1 C59 H35 109.5 . . ?
Cl2 C59 H35 109.5 . . ?
Cl1 C59 H36 109.5 . . ?
Cl2 C59 H36 109.5 . . ?
H35 C59 H36 108.1 . . ?

loop_
_geom_bond_atom_site_label_1
_geom_bond_atom_site_label_2
_geom_bond_distance
_geom_bond_site_symmetry_2
_geom_bond_publ_flag
C1 C2 1.415(3) . ?
C1 C10 1.427(3) . ?
C1 C6 1.433(3) . ?
C2 C3 1.375(4) . ?
C2 H1 0.9500 . ?
C3 C4 1.407(4) . ?
C3 H2 0.9500 . ?
C4 C5 1.368(4) . ?
C4 H3 0.9500 . ?
C5 C6 1.421(4) . ?
C5 H4 0.9500 . ?
C6 C7 1.425(4) . ?
C7 C8 1.370(4) . ?
C7 H5 0.9500 . ?
C8 C9 1.406(3) . ?
C8 H6 0.9500 . ?
C9 C10 1.391(3) . ?
C9 C31 1.509(3) . ?
C10 C11 1.486(3) . ?
C11 C12 1.395(3) . ?
C11 C16 1.435(3) . ?
C12 C13 1.405(3) . ?
C12 C31 1.514(3) . ?
C13 C14 1.368(4) . ?
C13 H7 0.9500 . ?
C14 C15 1.426(3) . ?
C14 H8 0.9500 . ?
C15 C20 1.424(4) . ?
C15 C16 1.438(3) . ?
C16 C17 1.437(3) . ?
C17 C18 1.394(3) . ?
C17 C30 1.481(3) . ?
C18 C19 1.400(4) . ?
C18 C44 1.518(3) . ?
C19 C20 1.380(4) . ?
C19 H9 0.9500 . ?
C20 H10 0.9500 . ?
C21 C22 1.423(3) . ?
C21 C30 1.425(3) . ?
C21 C26 1.431(3) . ?
C22 C23 1.375(4) . ?
C22 H11 0.9500 . ?
C23 C24 1.410(4) . ?
C23 H12 0.9500 . ?
C24 C25 1.371(4) . ?
C24 H13 0.9500 . ?
C25 C26 1.419(3) . ?
C25 H14 0.9500 . ?
C26 C27 1.422(3) . ?
C27 C28 1.369(4) . ?
C27 H15 0.9500 . ?
C28 C29 1.407(3) . ?
C28 H16 0.9500 . ?
C29 C30 1.390(3) . ?
C29 C44 1.520(3) . ?
C31 C43 1.525(3) . ?
C31 C32 1.531(3) . ?
C32 C33 1.383(3) . ?
C32 C37 1.404(3) . ?
C33 C34 1.398(4) . ?
C33 H17 0.9500 . ?
C34 C35 1.394(4) . ?
C34 H18 0.9500 . ?
C35 C36 1.395(4) . ?
C35 H19 0.9500 . ?
C36 C37 1.391(3) . ?
C36 H20 0.9500 . ?
C37 C38 1.461(3) . ?
C38 C39 1.395(3) . ?
C38 C43 1.398(3) . ?
C39 C40 1.391(4) . ?
C39 H21 0.9500 . ?
C40 C41 1.390(4) . ?
C40 H22 0.9500 . ?
C41 C42 1.395(4) . ?
C41 H23 0.9500 . ?
C42 C43 1.388(3) . ?
C42 H24 0.9500 . ?
C44 C45 1.522(3) . ?
C44 C56 1.538(3) . ?
C45 C46 1.382(4) . ?
C45 C50 1.401(4) . ?
C46 C47 1.395(4) . ?
C46 H25 0.9500 . ?
C47 C48 1.393(4) . ?
C47 H26 0.9500 . ?
C48 C49 1.391(4) . ?
C48 H27 0.9500 . ?
C49 C50 1.396(4) . ?
C49 H28 0.9500 . ?
C50 C51 1.468(4) . ?
C51 C52 1.392(4) . ?
C51 C56 1.400(4) . ?
C52 C53 1.386(4) . ?
C52 H29 0.9500 . ?
C53 C54 1.399(4) . ?
C53 H30 0.9500 . ?
C54 C55 1.395(4) . ?
C54 H31 0.9500 . ?
C55 C56 1.390(4) . ?
C55 H32 0.9500 . ?
Cl1 C59 1.762(8) . ?
Cl1 C58 1.810(8) . ?
Cl2 C58 1.721(8) . ?
Cl2 C59 1.779(8) . ?
C58 H33 0.9900 . ?
C58 H34 0.9900 . ?
C59 H35 0.9900 . ?
C59 H36 0.9900 . ?

loop_
_geom_torsion_atom_site_label_1
_geom_torsion_atom_site_label_2
_geom_torsion_atom_site_label_3
_geom_torsion_atom_site_label_4
_geom_torsion
_geom_torsion_site_symmetry_1
_geom_torsion_site_symmetry_2
_geom_torsion_site_symmetry_3
_geom_torsion_site_symmetry_4
_geom_torsion_publ_flag
C10 C1 C2 C3 179.9(2) . . . . ?
C6 C1 C2 C3 -5.1(4) . . . . ?
C1 C2 C3 C4 -0.2(4) . . . . ?
C2 C3 C4 C5 3.5(4) . . . . ?
C3 C4 C5 C6 -1.3(4) . . . . ?
C4 C5 C6 C7 171.3(2) . . . . ?
C4 C5 C6 C1 -4.0(4) . . . . ?
C2 C1 C6 C5 7.1(3) . . . . ?
C10 C1 C6 C5 -177.5(2) . . . . ?
C2 C1 C6 C7 -168.3(2) . . . . ?
C10 C1 C6 C7 7.0(3) . . . . ?
C5 C6 C7 C8 -171.9(2) . . . . ?
C1 C6 C7 C8 3.4(4) . . . . ?
C6 C7 C8 C9 -6.3(4) . . . . ?
C7 C8 C9 C10 -1.5(4) . . . . ?
C7 C8 C9 C31 178.6(2) . . . . ?
C8 C9 C10 C1 12.2(4) . . . . ?
C31 C9 C10 C1 -167.9(2) . . . . ?
C8 C9 C10 C11 -171.3(2) . . . . ?
C31 C9 C10 C11 8.6(3) . . . . ?
C2 C1 C10 C9 160.5(2) . . . . ?
C6 C1 C10 C9 -14.6(3) . . . . ?
C2 C1 C10 C11 -14.9(4) . . . . ?
C6 C1 C10 C11 170.0(2) . . . . ?
C9 C10 C11 C12 -11.5(3) . . . . ?
C1 C10 C11 C12 164.2(3) . . . . ?
C9 C10 C11 C16 167.5(3) . . . . ?
C1 C10 C11 C16 -16.7(5) . . . . ?
C16 C11 C12 C13 10.2(4) . . . . ?
C10 C11 C12 C13 -170.6(2) . . . . ?
C16 C11 C12 C31 -169.1(2) . . . . ?
C10 C11 C12 C31 10.1(3) . . . . ?
C11 C12 C13 C14 1.6(4) . . . . ?
C31 C12 C13 C14 -179.3(2) . . . . ?
C12 C13 C14 C15 -5.7(4) . . . . ?
C13 C14 C15 C20 177.2(2) . . . . ?
C13 C14 C15 C16 -2.1(4) . . . . ?
C12 C11 C16 C17 164.4(2) . . . . ?
C10 C11 C16 C17 -14.5(4) . . . . ?
C12 C11 C16 C15 -17.3(3) . . . . ?
C10 C11 C16 C15 163.8(3) . . . . ?
C20 C15 C16 C11 -165.8(2) . . . . ?
C14 C15 C16 C11 13.4(4) . . . . ?
C20 C15 C16 C17 12.7(4) . . . . ?
C14 C15 C16 C17 -168.0(2) . . . . ?
C11 C16 C17 C18 158.6(2) . . . . ?
C15 C16 C17 C18 -19.7(3) . . . . ?
C11 C16 C17 C30 -19.3(4) . . . . ?
C15 C16 C17 C30 162.3(3) . . . . ?
C16 C17 C18 C19 13.6(4) . . . . ?
C30 C17 C18 C19 -168.0(2) . . . . ?
C16 C17 C18 C44 -165.4(2) . . . . ?
C30 C17 C18 C44 13.1(3) . . . . ?
C17 C18 C19 C20 1.0(4) . . . . ?
C44 C18 C19 C20 179.8(2) . . . . ?
C18 C19 C20 C15 -8.5(4) . . . . ?
C14 C15 C20 C19 -177.9(3) . . . . ?
C16 C15 C20 C19 1.3(4) . . . . ?
C30 C21 C22 C23 175.8(2) . . . . ?
C26 C21 C22 C23 -6.6(3) . . . . ?
C21 C22 C23 C24 1.3(4) . . . . ?
C22 C23 C24 C25 3.0(4) . . . . ?
C23 C24 C25 C26 -1.9(4) . . . . ?
C24 C25 C26 C27 174.7(2) . . . . ?
C24 C25 C26 C21 -3.4(4) . . . . ?
C22 C21 C26 C25 7.6(3) . . . . ?
C30 C21 C26 C25 -174.7(2) . . . . ?
C22 C21 C26 C27 -170.6(2) . . . . ?
C30 C21 C26 C27 7.1(3) . . . . ?
C25 C26 C27 C28 -176.1(2) . . . . ?
C21 C26 C27 C28 2.0(4) . . . . ?
C26 C27 C28 C29 -5.5(4) . . . . ?
C27 C28 C29 C30 -0.3(4) . . . . ?
C27 C28 C29 C44 178.2(2) . . . . ?
C28 C29 C30 C21 9.6(4) . . . . ?
C44 C29 C30 C21 -169.1(2) . . . . ?
C28 C29 C30 C17 -173.1(2) . . . . ?
C44 C29 C30 C17 8.2(3) . . . . ?
C22 C21 C30 C29 164.8(2) . . . . ?
C26 C21 C30 C29 -12.8(3) . . . . ?
C22 C21 C30 C17 -11.7(4) . . . . ?
C26 C21 C30 C17 170.7(2) . . . . ?
C18 C17 C30 C29 -13.2(3) . . . . ?
C16 C17 C30 C29 164.9(3) . . . . ?
C18 C17 C30 C21 163.6(3) . . . . ?
C16 C17 C30 C21 -18.2(5) . . . . ?
C10 C9 C31 C12 -2.5(3) . . . . ?
C8 C9 C31 C12 177.4(2) . . . . ?
C10 C9 C31 C43 -122.9(2) . . . . ?
C8 C9 C31 C43 57.0(3) . . . . ?
C10 C9 C31 C32 120.2(2) . . . . ?
C8 C9 C31 C32 -59.9(3) . . . . ?
C11 C12 C31 C9 -5.0(3) . . . . ?
C13 C12 C31 C9 175.8(2) . . . . ?
C11 C12 C31 C43 118.3(2) . . . . ?
C13 C12 C31 C43 -60.9(3) . . . . ?
C11 C12 C31 C32 -128.0(2) . . . . ?
C13 C12 C31 C32 52.7(3) . . . . ?
C9 C31 C32 C33 -53.5(3) . . . . ?
C12 C31 C32 C33 62.1(3) . . . . ?
C43 C31 C32 C33 -178.3(2) . . . . ?
C9 C31 C32 C37 127.2(2) . . . . ?
C12 C31 C32 C37 -117.1(2) . . . . ?
C43 C31 C32 C37 2.5(3) . . . . ?
C37 C32 C33 C34 -0.4(4) . . . . ?
C31 C32 C33 C34 -179.6(2) . . . . ?
C32 C33 C34 C35 1.7(4) . . . . ?
C33 C34 C35 C36 -1.9(4) . . . . ?
C34 C35 C36 C37 0.7(4) . . . . ?
C35 C36 C37 C32 0.5(4) . . . . ?
C35 C36 C37 C38 -179.3(2) . . . . ?
C33 C32 C37 C36 -0.7(4) . . . . ?
C31 C32 C37 C36 178.6(2) . . . . ?
C33 C32 C37 C38 179.2(2) . . . . ?
C31 C32 C37 C38 -1.6(3) . . . . ?
C36 C37 C38 C39 0.8(5) . . . . ?
C32 C37 C38 C39 -179.1(2) . . . . ?
C36 C37 C38 C43 179.7(3) . . . . ?
C32 C37 C38 C43 -0.2(3) . . . . ?
C43 C38 C39 C40 -0.5(4) . . . . ?
C37 C38 C39 C40 178.3(2) . . . . ?
C38 C39 C40 C41 0.1(4) . . . . ?
C39 C40 C41 C42 0.4(4) . . . . ?
C40 C41 C42 C43 -0.5(4) . . . . ?
C41 C42 C43 C38 0.0(4) . . . . ?
C41 C42 C43 C31 179.6(2) . . . . ?
C39 C38 C43 C42 0.4(4) . . . . ?
C37 C38 C43 C42 -178.6(2) . . . . ?
C39 C38 C43 C31 -179.2(2) . . . . ?
C37 C38 C43 C31 1.8(3) . . . . ?
C9 C31 C43 C42 53.9(3) . . . . ?
C12 C31 C43 C42 -60.8(3) . . . . ?
C32 C31 C43 C42 177.9(3) . . . . ?
C9 C31 C43 C38 -126.5(2) . . . . ?
C12 C31 C43 C38 118.7(2) . . . . ?
C32 C31 C43 C38 -2.6(3) . . . . ?
C17 C18 C44 C29 -8.0(3) . . . . ?
C19 C18 C44 C29 173.1(2) . . . . ?
C17 C18 C44 C45 -131.6(2) . . . . ?
C19 C18 C44 C45 49.5(3) . . . . ?
C17 C18 C44 C56 115.2(2) . . . . ?
C19 C18 C44 C56 -63.7(3) . . . . ?
C30 C29 C44 C18 -0.5(3) . . . . ?
C28 C29 C44 C18 -179.2(2) . . . . ?
C30 C29 C44 C45 123.8(2) . . . . ?
C28 C29 C44 C45 -54.9(3) . . . . ?
C30 C29 C44 C56 -118.8(2) . . . . ?
C28 C29 C44 C56 62.5(3) . . . . ?
C18 C44 C45 C46 64.7(3) . . . . ?
C29 C44 C45 C46 -51.9(3) . . . . ?
C56 C44 C45 C46 -177.5(2) . . . . ?
C18 C44 C45 C50 -115.5(2) . . . . ?
C29 C44 C45 C50 127.9(2) . . . . ?
C56 C44 C45 C50 2.3(3) . . . . ?
C50 C45 C46 C47 -0.3(4) . . . . ?
C44 C45 C46 C47 179.6(2) . . . . ?
C45 C46 C47 C48 -0.6(4) . . . . ?
C46 C47 C48 C49 0.7(4) . . . . ?
C47 C48 C49 C50 0.0(4) . . . . ?
C48 C49 C50 C45 -0.8(4) . . . . ?
C48 C49 C50 C51 -179.1(2) . . . . ?
C46 C45 C50 C49 1.0(4) . . . . ?
C44 C45 C50 C49 -178.9(2) . . . . ?
C46 C45 C50 C51 179.7(2) . . . . ?
C44 C45 C50 C51 -0.2(3) . . . . ?
C49 C50 C51 C52 -3.0(5) . . . . ?
C45 C50 C51 C52 178.5(3) . . . . ?
C49 C50 C51 C56 176.2(3) . . . . ?
C45 C50 C51 C56 -2.3(3) . . . . ?
C56 C51 C52 C53 0.1(4) . . . . ?
C50 C51 C52 C53 179.1(2) . . . . ?
C51 C52 C53 C54 -1.1(4) . . . . ?
C52 C53 C54 C55 1.3(4) . . . . ?
C53 C54 C55 C56 -0.5(4) . . . . ?
C54 C55 C56 C51 -0.6(4) . . . . ?
C54 C55 C56 C44 176.6(2) . . . . ?
C52 C51 C56 C55 0.8(4) . . . . ?
C50 C51 C56 C55 -178.4(2) . . . . ?
C52 C51 C56 C44 -176.9(2) . . . . ?
C50 C51 C56 C44 3.8(3) . . . . ?
C18 C44 C56 C55 -59.4(3) . . . . ?
C29 C44 C56 C55 54.5(3) . . . . ?
C45 C44 C56 C55 178.8(2) . . . . ?
C18 C44 C56 C51 118.1(2) . . . . ?
C29 C44 C56 C51 -128.0(2) . . . . ?
C45 C44 C56 C51 -3.7(3) . . . . ?
